data_7131178
loop_
_publ_author_name
'Chen, Ben-Hong'
'Liu, Shuai-Jiang'
'Zhao, Qian'
'Hou, Qiumeng'
'Yuan, Jia-Li'
'Zhan, Gu'
'Yang, Qian-Qian'
'Huang, Wei'

_publ_section_title
;
 Palladium-catalyzed asymmetric [4+2] annulation of vinyl benzoxazinanones
 with pyrazolone 4,5-diones to access spirobenzoxazine frameworks.
;
_journal_issue 9
_journal_name_full 'Chemical communications (Cambridge, England)'
_journal_page_first 1233
_journal_page_last 1236
_journal_paper_doi 10.1039/d2cc06621a
_journal_volume 59
_journal_year 2023
_chemical_absolute_configuration ad
_chemical_formula_moiety 'C27 H25 N3 O4 S'
_chemical_formula_sum 'C27 H25 N3 O4 S'
_chemical_formula_weight 487.56
_space_group_crystal_system orthorhombic
_space_group_IT_number 19
_space_group_name_Hall 'P 2ac 2ab'
_space_group_name_H-M_alt 'P 21 21 21'
_atom_sites_solution_hydrogens geom
_atom_sites_solution_primary dual
_audit_creation_date 2022-06-01
_audit_creation_method
;
Olex2 1.2
(compiled 2018.05.29 svn.r3508 for OlexSys, GUI svn.r5506)
;
_audit_update_record
;
2022-07-11 deposited with the CCDC.	2022-12-30 downloaded from the CCDC.
;
_cell_angle_alpha 90
_cell_angle_beta 90
_cell_angle_gamma 90
_cell_formula_units_Z 4
_cell_length_a 8.0617(4)
_cell_length_b 10.9968(5)
_cell_length_c 27.6122(12)
_cell_measurement_reflns_used 1284
_cell_measurement_temperature 293.15
_cell_measurement_theta_max 30.27
_cell_measurement_theta_min 4.33
_cell_volume 2447.9(2)
_computing_molecular_graphics 'Olex2 (Dolomanov et al., 2009)'
_computing_publication_material 'Olex2 (Dolomanov et al., 2009)'
_computing_structure_refinement 'ShelXL (Sheldrick, 2015)'
_computing_structure_solution 'ShelXT (Sheldrick, 2015)'
_diffrn_ambient_temperature 293.15
_diffrn_measured_fraction_theta_full 1.000
_diffrn_measured_fraction_theta_max 1.000
_diffrn_measurement_device_type 'Bruker APEX-II CCD'
_diffrn_measurement_method '\f and \w scans'
_diffrn_radiation_type CuK\a
_diffrn_radiation_wavelength 1.54178
_diffrn_reflns_av_R_equivalents 0.0515
_diffrn_reflns_av_unetI/netI 0.0375
_diffrn_reflns_Laue_measured_fraction_full 1.000
_diffrn_reflns_Laue_measured_fraction_max 1.000
_diffrn_reflns_limit_h_max 9
_diffrn_reflns_limit_h_min -9
_diffrn_reflns_limit_k_max 12
_diffrn_reflns_limit_k_min -13
_diffrn_reflns_limit_l_max 33
_diffrn_reflns_limit_l_min -33
_diffrn_reflns_number 21413
_diffrn_reflns_point_group_measured_fraction_full 0.999
_diffrn_reflns_point_group_measured_fraction_max 0.999
_diffrn_reflns_theta_full 67.679
_diffrn_reflns_theta_max 68.492
_diffrn_reflns_theta_min 3.201
_diffrn_standards_number 0
_exptl_absorpt_coefficient_mu 1.495
_exptl_absorpt_correction_type none
_exptl_crystal_colour 'clear light colourless'
_exptl_crystal_colour_lustre clear
_exptl_crystal_colour_modifier light
_exptl_crystal_colour_primary colourless
_exptl_crystal_density_diffrn 1.323
_exptl_crystal_description block
_exptl_crystal_F_000 1024
_exptl_crystal_size_max 0.23
_exptl_crystal_size_mid 0.15
_exptl_crystal_size_min 0.11
_refine_diff_density_max 0.176
_refine_diff_density_min -0.309
_refine_diff_density_rms 0.050
_refine_ls_abs_structure_details
;
 Flack x determined using 1485 quotients [(I+)-(I-)]/[(I+)+(I-)]
 (Parsons, Flack and Wagner, Acta Cryst. B69 (2013) 249-259).
;
_refine_ls_abs_structure_Flack 0.006(11)
_refine_ls_extinction_method none
_refine_ls_goodness_of_fit_ref 1.067
_refine_ls_hydrogen_treatment constr
_refine_ls_matrix_type full
_refine_ls_number_parameters 339
_refine_ls_number_reflns 4512
_refine_ls_number_restraints 0
_refine_ls_restrained_S_all 1.067
_refine_ls_R_factor_all 0.0468
_refine_ls_R_factor_gt 0.0401
_refine_ls_shift/su_max 0.000
_refine_ls_shift/su_mean 0.000
_refine_ls_structure_factor_coef Fsqd
_refine_ls_weighting_details 'w=1/[\s^2^(Fo^2^)+(0.0449P)^2^+0.3254P] where P=(Fo^2^+2Fc^2^)/3'
_refine_ls_weighting_scheme calc
_refine_ls_wR_factor_gt 0.0926
_refine_ls_wR_factor_ref 0.0983
_reflns_Friedel_coverage 0.739
_reflns_Friedel_fraction_full 0.998
_reflns_Friedel_fraction_max 0.998
_reflns_number_gt 3986
_reflns_number_total 4512
_reflns_threshold_expression 'I > 2\s(I)'
_cod_data_source_file d2cc06621a2.cif
_cod_data_source_block 20220516_0m_a
_cod_depositor_comments 'Adding full bibliography for 7131178.cif.'
_cod_database_code 7131178
_shelx_shelxl_version_number 2014/7
_shelx_space_group_comment
;
The symmetry employed for this shelxl refinement is uniquely defined
by the following loop, which should always be used as a source of
symmetry information in preference to the above space-group names.
They are only intended as comments.
;
_shelx_estimated_absorpt_t_max 0.853
_shelx_estimated_absorpt_t_min 0.725
_olex2_refinement_description
;
1. Fixed Uiso
 At 1.2 times of:
  All C(H) groups, All C(H,H) groups
 At 1.5 times of:
  All C(H,H,H) groups
2. Others
 Sof(C2)=Sof(H2A)=Sof(H2B)=1-FVAR(1)
 Sof(C1)=Sof(H1A)=Sof(H1B)=FVAR(1)
 Sof(H00D)=Sof(C0AB)=Sof(H0AB)=1-FVAR(2)
 Sof(H00R)=Sof(C0AA)=Sof(H0AA)=FVAR(2)
3.a Ternary CH refined with riding coordinates:
 C00R(H00R), C00R(H00D)
3.b Aromatic/amide H refined with riding coordinates:
 C00E(H00E), C00I(H00I), C00J(H00J), C00K(H00K), C00L(H00L), C00O(H00O),
 C00P(H00P), C00Q(H00Q), C00T(H00T), C00U(H00U), C00V(H00V), C00W(H00W),
 C0AA(H0AA), C0AB(H0AB)
3.c X=CH2 refined with riding coordinates:
 C1(H1A,H1B), C2(H2A,H2B)
3.d Idealised Me refined as rotating group:
 C00N(H00A,H00B,H00C), C00S(H00F,H00G,H00H), C00X(H00M,H00N,H00S)
;
_olex2_submission_special_instructions 'No special instructions were received'

loop_
_space_group_symop_operation_xyz
'x, y, z'
'-x+1/2, -y, z+1/2'
'-x, y+1/2, -z+1/2'
'x+1/2, -y+1/2, -z'

loop_
_atom_site_label
_atom_site_type_symbol
_atom_site_fract_x
_atom_site_fract_y
_atom_site_fract_z
_atom_site_U_iso_or_equiv
_atom_site_adp_type
_atom_site_occupancy
_atom_site_site_symmetry_order
_atom_site_calc_flag
_atom_site_refinement_flags_posn
_atom_site_refinement_flags_adp
_atom_site_refinement_flags_occupancy
_atom_site_disorder_assembly
_atom_site_disorder_group
CL01 S 0.49328(10) 0.61038(7) 0.31639(3) 0.04136(19) Uani 1 1 d . . . . .
C1 C 0.463(2) 0.7118(15) 0.5609(5) 0.086(6) Uani 0.45(2) 1 d . . P A 1
H1A H 0.3509 0.7308 0.5578 0.104 Uiso 0.45(2) 1 calc R . P A 1
H1B H 0.5129 0.7128 0.5912 0.104 Uiso 0.45(2) 1 calc R . P A 1
C2 C 0.580(2) 0.6566(13) 0.5505(5) 0.083(5) Uani 0.55(2) 1 d . . P A 2
H2A H 0.6524 0.6011 0.5366 0.100 Uiso 0.55(2) 1 calc R . P A 2
H2B H 0.5848 0.6725 0.5835 0.100 Uiso 0.55(2) 1 calc R . P A 2
O002 O 0.2219(3) 0.5069(2) 0.41426(9) 0.0499(6) Uani 1 1 d . . . . .
O003 O 0.4434(3) 0.48533(19) 0.31621(8) 0.0494(6) Uani 1 1 d . . . . .
C3 C 0.3267(4) 0.7022(3) 0.29799(11) 0.0406(7) Uani 1 1 d . . . . .
O004 O 0.5677(3) 0.5784(2) 0.45515(8) 0.0519(6) Uani 1 1 d . . . . .
O005 O 0.6360(3) 0.6449(2) 0.28901(9) 0.0548(6) Uani 1 1 d . . . . .
N006 N 0.5230(3) 0.6409(2) 0.37440(9) 0.0414(6) Uani 1 1 d . . . . .
N007 N 0.4058(3) 0.3467(2) 0.40686(10) 0.0446(6) Uani 1 1 d . . . . .
N008 N 0.5781(4) 0.3313(3) 0.39725(11) 0.0508(7) Uani 1 1 d . . . . .
C00A C 0.3610(4) 0.4657(3) 0.40978(11) 0.0405(7) Uani 1 1 d . . . . .
C00B C 0.5477(4) 0.7628(3) 0.39137(12) 0.0441(7) Uani 1 1 d . . . . .
C00C C 0.5257(4) 0.5371(3) 0.40891(11) 0.0424(7) Uani 1 1 d . . . . .
C00D C 0.0553(5) 0.8316(3) 0.26347(13) 0.0521(9) Uani 1 1 d . . . . .
C00E C 0.0397(4) 0.7503(3) 0.30158(13) 0.0524(9) Uani 1 1 d . . . . .
H00E H -0.0639 0.7389 0.3157 0.063 Uiso 1 1 calc R . . . .
C00F C 0.2944(4) 0.2508(3) 0.39387(12) 0.0459(8) Uani 1 1 d . . . . .
C00G C 0.5162(5) 0.7879(3) 0.44002(12) 0.0529(8) Uani 1 1 d . . . . .
C00H C 0.6465(4) 0.4363(3) 0.39749(13) 0.0474(8) Uani 1 1 d . . . . .
C00I C 0.1730(4) 0.6863(3) 0.31915(13) 0.0480(8) Uani 1 1 d . . . . .
H00I H 0.1600 0.6329 0.3450 0.058 Uiso 1 1 calc R . . . .
C00J C 0.5999(5) 0.8550(3) 0.36073(13) 0.0519(9) Uani 1 1 d . . . . .
H00J H 0.6254 0.8381 0.3286 0.062 Uiso 1 1 calc R . . . .
C00K C 0.3472(5) 0.7831(4) 0.26046(13) 0.0565(9) Uani 1 1 d . . . . .
H00K H 0.4512 0.7947 0.2466 0.068 Uiso 1 1 calc R . . . .
C00L C 0.6137(5) 0.9732(3) 0.37847(16) 0.0648(11) Uani 1 1 d . . . . .
H00L H 0.6450 1.0358 0.3577 0.078 Uiso 1 1 calc R . . . .
C00M C 0.1735(5) 0.2131(3) 0.42594(14) 0.0573(9) Uani 1 1 d . . . . .
C00N C 0.8285(4) 0.4550(4) 0.39106(16) 0.0646(11) Uani 1 1 d . . . . .
H00A H 0.8810 0.3783 0.3848 0.097 Uiso 1 1 calc GR . . . .
H00B H 0.8742 0.4900 0.4200 0.097 Uiso 1 1 calc GR . . . .
H00C H 0.8475 0.5089 0.3643 0.097 Uiso 1 1 calc GR . . . .
C00O C 0.5359(5) 0.9054(4) 0.45676(15) 0.0665(11) Uani 1 1 d . . . . .
H00O H 0.5178 0.9223 0.4893 0.080 Uiso 1 1 calc R . . . .
C00P C 0.2114(5) 0.8468(4) 0.24360(14) 0.0639(11) Uani 1 1 d . . . . .
H00P H 0.2252 0.9015 0.2182 0.077 Uiso 1 1 calc R . . . .
C00Q C 0.3087(6) 0.2009(4) 0.34822(15) 0.0640(10) Uani 1 1 d . . . . .
H00Q H 0.3923 0.2275 0.3275 0.077 Uiso 1 1 calc R . . . .
C00R C 0.4697(5) 0.6816(3) 0.47180(13) 0.0592(10) Uani 1 1 d . . . . .
H00R H 0.3502 0.6651 0.4720 0.071 Uiso 0.44(5) 1 calc R . P B 1
H00D H 0.3543 0.6621 0.4637 0.071 Uiso 0.56(5) 1 calc R . P B 2
C00S C -0.0905(5) 0.9008(5) 0.24427(17) 0.0776(13) Uani 1 1 d . . . . .
H00F H -0.0789 0.9110 0.2099 0.116 Uiso 1 1 calc GR . . . .
H00G H -0.0956 0.9791 0.2596 0.116 Uiso 1 1 calc GR . . . .
H00H H -0.1906 0.8565 0.2510 0.116 Uiso 1 1 calc GR . . . .
C00T C 0.5818(6) 0.9978(4) 0.42600(17) 0.0750(13) Uani 1 1 d . . . . .
H00T H 0.5912 1.0769 0.4376 0.090 Uiso 1 1 calc R . . . .
C00U C 0.2002(7) 0.1120(4) 0.33304(18) 0.0858(15) Uani 1 1 d . . . . .
H00U H 0.2101 0.0776 0.3024 0.103 Uiso 1 1 calc R . . . .
C00V C 0.0638(6) 0.1242(4) 0.40904(19) 0.0831(14) Uani 1 1 d . . . . .
H00V H -0.0211 0.0977 0.4293 0.100 Uiso 1 1 calc R . . . .
C00W C 0.0772(7) 0.0753(4) 0.3640(2) 0.0920(16) Uani 1 1 d . . . . .
H00W H 0.0019 0.0163 0.3541 0.110 Uiso 1 1 calc R . . . .
C00X C 0.1608(7) 0.2628(5) 0.47614(16) 0.0823(14) Uani 1 1 d . . . . .
H00M H 0.0770 0.3249 0.4771 0.123 Uiso 1 1 calc GR . . . .
H00N H 0.2655 0.2969 0.4855 0.123 Uiso 1 1 calc GR . . . .
H00S H 0.1315 0.1986 0.4981 0.123 Uiso 1 1 calc GR . . . .
C0AA C 0.547(4) 0.685(2) 0.5237(7) 0.049(5) Uani 0.44(5) 1 d . . P A 1
H0AA H 0.6589 0.6660 0.5274 0.059 Uiso 0.44(5) 1 calc R . P B 1
C0AB C 0.470(5) 0.712(2) 0.5238(6) 0.071(5) Uani 0.56(5) 1 d . . P A 2
H0AB H 0.3959 0.7676 0.5368 0.086 Uiso 0.56(5) 1 calc R . P B 2

loop_
_atom_site_aniso_label
_atom_site_aniso_U_11
_atom_site_aniso_U_22
_atom_site_aniso_U_33
_atom_site_aniso_U_23
_atom_site_aniso_U_13
_atom_site_aniso_U_12
CL01 0.0396(4) 0.0431(4) 0.0414(3) -0.0031(3) 0.0000(3) 0.0004(4)
C1 0.095(11) 0.124(11) 0.041(7) -0.012(6) -0.002(6) -0.010(9)
C2 0.101(11) 0.093(8) 0.054(6) -0.006(6) -0.009(6) -0.023(7)
O002 0.0404(13) 0.0461(13) 0.0632(14) 0.0003(11) 0.0020(11) -0.0002(11)
O003 0.0555(14) 0.0402(11) 0.0525(12) -0.0073(10) -0.0076(11) -0.0012(10)
C3 0.0416(17) 0.0411(17) 0.0392(15) 0.0009(13) -0.0038(13) -0.0045(14)
O004 0.0572(14) 0.0548(14) 0.0437(12) 0.0002(10) -0.0116(11) -0.0111(12)
O005 0.0432(13) 0.0674(16) 0.0539(14) 0.0004(12) 0.0122(10) -0.0007(12)
N006 0.0469(16) 0.0365(13) 0.0407(13) -0.0013(10) -0.0049(12) -0.0050(12)
N007 0.0406(15) 0.0376(14) 0.0557(16) 0.0030(12) -0.0010(13) -0.0016(12)
N008 0.0405(15) 0.0471(17) 0.0647(18) 0.0057(13) -0.0012(14) 0.0055(14)
C00A 0.0386(17) 0.0397(17) 0.0432(16) 0.0008(14) -0.0009(13) -0.0012(14)
C00B 0.0404(18) 0.0401(16) 0.0517(18) -0.0035(14) -0.0052(14) -0.0046(14)
C00C 0.0402(18) 0.0435(16) 0.0436(15) 0.0017(13) -0.0053(13) -0.0042(14)
C00D 0.052(2) 0.0491(19) 0.0556(19) 0.0070(16) -0.0139(16) -0.0032(16)
C00E 0.0402(19) 0.057(2) 0.060(2) 0.0114(16) -0.0020(15) 0.0001(15)
C00F 0.051(2) 0.0335(16) 0.0529(18) 0.0046(14) -0.0007(16) -0.0029(15)
C00G 0.053(2) 0.0521(19) 0.0535(18) -0.0098(15) -0.0004(17) -0.0077(19)
C00H 0.0391(18) 0.050(2) 0.0535(19) 0.0084(16) -0.0046(15) 0.0040(16)
C00I 0.0444(18) 0.0474(18) 0.0522(18) 0.0127(16) 0.0002(15) -0.0019(15)
C00J 0.053(2) 0.0462(19) 0.057(2) 0.0024(16) -0.0030(16) -0.0075(16)
C00K 0.050(2) 0.070(2) 0.0491(19) 0.0156(18) 0.0055(16) -0.0042(19)
C00L 0.074(3) 0.0415(19) 0.078(3) 0.0036(18) -0.009(2) -0.0097(19)
C00M 0.062(2) 0.046(2) 0.064(2) 0.0034(17) 0.0071(18) -0.0076(18)
C00N 0.0370(19) 0.071(3) 0.086(3) 0.003(2) -0.0074(18) 0.0002(18)
C00O 0.080(3) 0.058(2) 0.062(2) -0.0155(19) -0.003(2) -0.006(2)
C00P 0.062(2) 0.074(3) 0.056(2) 0.030(2) -0.0057(19) -0.005(2)
C00Q 0.079(3) 0.053(2) 0.061(2) -0.0035(18) 0.009(2) -0.013(2)
C00R 0.068(3) 0.058(2) 0.0525(19) -0.0154(16) 0.0072(18) -0.018(2)
C00S 0.066(3) 0.082(3) 0.085(3) 0.024(2) -0.017(2) 0.011(2)
C00T 0.095(3) 0.046(2) 0.083(3) -0.012(2) -0.017(3) -0.005(2)
C00U 0.111(4) 0.070(3) 0.077(3) -0.020(2) 0.001(3) -0.020(3)
C00V 0.080(3) 0.066(3) 0.103(4) -0.002(3) 0.017(3) -0.029(2)
C00W 0.101(4) 0.065(3) 0.110(4) -0.023(3) 0.005(3) -0.037(3)
C00X 0.092(4) 0.089(3) 0.066(3) -0.003(2) 0.022(2) -0.019(3)
C0AA 0.054(9) 0.057(8) 0.036(7) -0.001(5) -0.005(6) -0.007(7)
C0AB 0.084(14) 0.069(7) 0.061(8) -0.014(5) 0.010(8) -0.014(8)

loop_
_atom_type_symbol
_atom_type_description
_atom_type_scat_dispersion_real
_atom_type_scat_dispersion_imag
_atom_type_scat_source
C C 0.0181 0.0091 'International Tables Vol C Tables 4.2.6.8 and 6.1.1.4'
H H 0.0000 0.0000 'International Tables Vol C Tables 4.2.6.8 and 6.1.1.4'
N N 0.0311 0.0180 'International Tables Vol C Tables 4.2.6.8 and 6.1.1.4'
O O 0.0492 0.0322 'International Tables Vol C Tables 4.2.6.8 and 6.1.1.4'
S S 0.3331 0.5567 'International Tables Vol C Tables 4.2.6.8 and 6.1.1.4'

loop_
_geom_angle_atom_site_label_1
_geom_angle_atom_site_label_2
_geom_angle_atom_site_label_3
_geom_angle
_geom_angle_site_symmetry_1
_geom_angle_site_symmetry_3
_geom_angle_publ_flag
O003 CL01 C3 109.64(14) . . ?
O003 CL01 N006 103.83(13) . . ?
O005 CL01 O003 118.64(15) . . ?
O005 CL01 C3 108.08(15) . . ?
O005 CL01 N006 110.01(15) . . ?
N006 CL01 C3 105.92(14) . . ?
H1A C1 H1B 120.0 . . ?
C0AA C1 H1A 120.0 . . ?
C0AA C1 H1B 120.0 . . ?
H2A C2 H2B 120.0 . . ?
C0AB C2 H2A 120.0 . . ?
C0AB C2 H2B 120.0 . . ?
C00I C3 CL01 119.4(2) . . ?
C00K C3 CL01 119.9(3) . . ?
C00K C3 C00I 120.5(3) . . ?
C00C O004 C00R 114.2(3) . . ?
C00B N006 CL01 121.8(2) . . ?
C00B N006 C00C 120.4(2) . . ?
C00C N006 CL01 117.82(19) . . ?
N008 N007 C00F 118.5(3) . . ?
C00A N007 N008 112.6(3) . . ?
C00A N007 C00F 123.8(3) . . ?
C00H N008 N007 108.2(3) . . ?
O002 C00A N007 127.6(3) . . ?
O002 C00A C00C 127.2(3) . . ?
N007 C00A C00C 105.1(3) . . ?
C00G C00B N006 118.3(3) . . ?
C00J C00B N006 121.8(3) . . ?
C00J C00B C00G 119.9(3) . . ?
O004 C00C N006 109.8(2) . . ?
O004 C00C C00A 111.1(3) . . ?
O004 C00C C00H 105.9(3) . . ?
N006 C00C C00A 112.8(3) . . ?
N006 C00C C00H 116.1(3) . . ?
C00H C00C C00A 100.6(2) . . ?
C00E C00D C00S 121.7(4) . . ?
C00P C00D C00E 117.5(3) . . ?
C00P C00D C00S 120.8(3) . . ?
C00D C00E H00E 119.1 . . ?
C00I C00E C00D 121.8(3) . . ?
C00I C00E H00E 119.1 . . ?
C00M C00F N007 120.3(3) . . ?
C00Q C00F N007 118.0(3) . . ?
C00Q C00F C00M 121.7(3) . . ?
C00B C00G C00R 116.9(3) . . ?
C00O C00G C00B 119.1(3) . . ?
C00O C00G C00R 124.0(3) . . ?
N008 C00H C00C 112.7(3) . . ?
N008 C00H C00N 123.2(3) . . ?
C00N C00H C00C 123.9(3) . . ?
C3 C00I H00I 120.4 . . ?
C00E C00I C3 119.2(3) . . ?
C00E C00I H00I 120.4 . . ?
C00B C00J H00J 120.3 . . ?
C00B C00J C00L 119.5(4) . . ?
C00L C00J H00J 120.3 . . ?
C3 C00K H00K 120.4 . . ?
C3 C00K C00P 119.1(3) . . ?
C00P C00K H00K 120.4 . . ?
C00J C00L H00L 119.7 . . ?
C00T C00L C00J 120.5(4) . . ?
C00T C00L H00L 119.7 . . ?
C00F C00M C00V 116.3(4) . . ?
C00F C00M C00X 122.3(4) . . ?
C00V C00M C00X 121.5(4) . . ?
C00H C00N H00A 109.5 . . ?
C00H C00N H00B 109.5 . . ?
C00H C00N H00C 109.5 . . ?
H00A C00N H00B 109.5 . . ?
H00A C00N H00C 109.5 . . ?
H00B C00N H00C 109.5 . . ?
C00G C00O H00O 119.5 . . ?
C00T C00O C00G 121.0(4) . . ?
C00T C00O H00O 119.5 . . ?
C00D C00P H00P 119.1 . . ?
C00K C00P C00D 121.7(3) . . ?
C00K C00P H00P 119.1 . . ?
C00F C00Q H00Q 119.8 . . ?
C00U C00Q C00F 120.5(4) . . ?
C00U C00Q H00Q 119.8 . . ?
O004 C00R C00G 106.5(3) . . ?
O004 C00R H00R 113.0 . . ?
O004 C00R H00D 105.8 . . ?
O004 C00R C0AA 95.2(13) . . ?
O004 C00R C0AB 118.8(16) . . ?
C00G C00R H00R 113.0 . . ?
C00G C00R H00D 105.8 . . ?
C00G C00R C0AA 114.6(6) . . ?
C0AA C00R H00R 113.0 . . ?
C0AB C00R C00G 113.0(7) . . ?
C0AB C00R H00D 105.8 . . ?
C00D C00S H00F 109.5 . . ?
C00D C00S H00G 109.5 . . ?
C00D C00S H00H 109.5 . . ?
H00F C00S H00G 109.5 . . ?
H00F C00S H00H 109.5 . . ?
H00G C00S H00H 109.5 . . ?
C00L C00T C00O 119.9(4) . . ?
C00L C00T H00T 120.0 . . ?
C00O C00T H00T 120.0 . . ?
C00Q C00U H00U 120.7 . . ?
C00W C00U C00Q 118.6(4) . . ?
C00W C00U H00U 120.7 . . ?
C00M C00V H00V 118.9 . . ?
C00W C00V C00M 122.1(4) . . ?
C00W C00V H00V 118.9 . . ?
C00U C00W H00W 119.6 . . ?
C00V C00W C00U 120.8(4) . . ?
C00V C00W H00W 119.6 . . ?
C00M C00X H00M 109.5 . . ?
C00M C00X H00N 109.5 . . ?
C00M C00X H00S 109.5 . . ?
H00M C00X H00N 109.5 . . ?
H00M C00X H00S 109.5 . . ?
H00N C00X H00S 109.5 . . ?
C1 C0AA C00R 122(3) . . ?
C1 C0AA H0AA 118.9 . . ?
C00R C0AA H0AA 118.9 . . ?
C2 C0AB C00R 117(3) . . ?
C2 C0AB H0AB 121.7 . . ?
C00R C0AB H0AB 121.7 . . ?

loop_
_geom_bond_atom_site_label_1
_geom_bond_atom_site_label_2
_geom_bond_distance
_geom_bond_site_symmetry_2
_geom_bond_publ_flag
CL01 O003 1.433(2) . ?
CL01 C3 1.755(3) . ?
CL01 O005 1.428(2) . ?
CL01 N006 1.654(2) . ?
C1 H1A 0.9300 . ?
C1 H1B 0.9300 . ?
C1 C0AA 1.27(4) . ?
C2 H2A 0.9300 . ?
C2 H2B 0.9300 . ?
C2 C0AB 1.30(4) . ?
O002 C00A 1.216(4) . ?
C3 C00I 1.381(5) . ?
C3 C00K 1.376(5) . ?
O004 C00C 1.397(4) . ?
O004 C00R 1.457(5) . ?
N006 C00B 1.434(4) . ?
N006 C00C 1.487(4) . ?
N007 N008 1.424(4) . ?
N007 C00A 1.359(4) . ?
N007 C00F 1.431(4) . ?
N008 C00H 1.279(5) . ?
C00A C00C 1.543(4) . ?
C00B C00G 1.395(5) . ?
C00B C00J 1.386(5) . ?
C00C C00H 1.509(5) . ?
C00D C00E 1.386(5) . ?
C00D C00P 1.383(6) . ?
C00D C00S 1.497(5) . ?
C00E H00E 0.9300 . ?
C00E C00I 1.373(5) . ?
C00F C00M 1.381(5) . ?
C00F C00Q 1.380(5) . ?
C00G C00O 1.382(5) . ?
C00G C00R 1.509(5) . ?
C00H C00N 1.492(5) . ?
C00I H00I 0.9300 . ?
C00J H00J 0.9300 . ?
C00J C00L 1.394(5) . ?
C00K H00K 0.9300 . ?
C00K C00P 1.381(5) . ?
C00L H00L 0.9300 . ?
C00L C00T 1.364(6) . ?
C00M C00V 1.398(6) . ?
C00M C00X 1.494(6) . ?
C00N H00A 0.9600 . ?
C00N H00B 0.9600 . ?
C00N H00C 0.9600 . ?
C00O H00O 0.9300 . ?
C00O C00T 1.375(6) . ?
C00P H00P 0.9300 . ?
C00Q H00Q 0.9300 . ?
C00Q C00U 1.377(6) . ?
C00R H00R 0.9800 . ?
C00R H00D 0.9800 . ?
C00R C0AA 1.563(18) . ?
C00R C0AB 1.473(15) . ?
C00S H00F 0.9600 . ?
C00S H00G 0.9600 . ?
C00S H00H 0.9600 . ?
C00T H00T 0.9300 . ?
C00U H00U 0.9300 . ?
C00U C00W 1.371(7) . ?
C00V H00V 0.9300 . ?
C00V C00W 1.358(7) . ?
C00W H00W 0.9300 . ?
C00X H00M 0.9600 . ?
C00X H00N 0.9600 . ?
C00X H00S 0.9600 . ?
C0AA H0AA 0.9300 . ?
C0AB H0AB 0.9300 . ?
